data_1546815
loop_
_publ_author_name
'Cabeza, Javier A.'
'Garc\'ia-\'Alvarez, Pablo'
'Gonz\'alez-\'Alvarez, Laura'

_publ_section_title
;
 Facile cyclometallation of a mesitylsilylene: synthesis and preliminary
 catalytic activity of iridium(III) and iridium(V) iridasilacyclopentenes
;
_journal_issue 74
_journal_name_full 'Chemical Communications'
_journal_page_first 10275
_journal_page_last 10278
_journal_paper_doi 10.1039/C7CC04832G
_journal_volume 53
_journal_year 2017
_chemical_formula_moiety 'C34 H48 Cl Ir N2 Si'
_chemical_formula_sum 'C34 H48 Cl Ir N2 Si'
_chemical_formula_weight 740.48
_space_group_crystal_system monoclinic
_space_group_IT_number 14
_space_group_name_Hall '-P 2ybc'
_space_group_name_H-M_alt 'P 1 21/c 1'
_symmetry_space_group_name_Hall '-P 2ybc'
_symmetry_space_group_name_H-M 'P 1 21/c 1'
_atom_sites_solution_hydrogens geom
_audit_creation_method SHELXL-2014
_audit_update_record
;
2017-06-19 deposited with the CCDC.
2017-08-24 downloaded from the CCDC.
;
_cell_angle_alpha 90
_cell_angle_beta 107.784(3)
_cell_angle_gamma 90
_cell_formula_units_Z 4
_cell_length_a 11.5766(3)
_cell_length_b 17.2082(3)
_cell_length_c 17.1087(5)
_cell_measurement_reflns_used 8814
_cell_measurement_temperature 150(2)
_cell_measurement_theta_max 69.4590
_cell_measurement_theta_min 3.7080
_cell_volume 3245.40(15)
_computing_cell_refinement 'CrysAlisPro 1.171.38.46 (Rigaku OD, 2015)'
_computing_data_collection 'CrysAlisPro 1.171.38.46 (Rigaku OD, 2015)'
_computing_data_reduction 'CrysAlisPro 1.171.38.46 (Rigaku OD, 2015)'
_computing_molecular_graphics 'MERCURY (Cambridge Crystallographic Data Centre: Cambridge, UK, 2016)'
_computing_publication_material 'SHELXL-2014 (Sheldrick, 2014)'
_computing_structure_refinement 'SHELXL-2014 (Sheldrick, 2014)'
_computing_structure_solution 'SIR-97 (Giacovazzo, 1999)'
_diffrn_ambient_temperature 150(2)
_diffrn_measured_fraction_theta_full 0.999
_diffrn_measured_fraction_theta_max 0.999
_diffrn_measurement_device_type 'Xcalibur, Onyx, Nova'
_diffrn_radiation_type CuK\a
_diffrn_radiation_wavelength 1.5418
_diffrn_reflns_av_R_equivalents 0.0568
_diffrn_reflns_av_unetI/netI 0.0497
_diffrn_reflns_Laue_measured_fraction_full 0.999
_diffrn_reflns_Laue_measured_fraction_max 0.999
_diffrn_reflns_limit_h_max 13
_diffrn_reflns_limit_h_min -13
_diffrn_reflns_limit_k_max 14
_diffrn_reflns_limit_k_min -19
_diffrn_reflns_limit_l_max 18
_diffrn_reflns_limit_l_min -19
_diffrn_reflns_number 16086
_diffrn_reflns_point_group_measured_fraction_full 0.999
_diffrn_reflns_point_group_measured_fraction_max 0.999
_diffrn_reflns_theta_full 62.500
_diffrn_reflns_theta_max 62.498
_diffrn_reflns_theta_min 3.736
_diffrn_source 'micro-focus sealed X-ray tube'
_exptl_absorpt_coefficient_mu 9.249
_exptl_absorpt_correction_T_max 0.790
_exptl_absorpt_correction_T_min 0.208
_exptl_absorpt_correction_type gaussian
_exptl_absorpt_process_details
;
CrysAlisPro 1.171.38.46 (Rigaku Oxford Diffraction, 2015)
Numerical absorption correction based on gaussian integration over
            a multifaceted crystal model
Empirical absorption correction using spherical harmonics,
 implemented in SCALE3 ABSPACK scaling algorithm.
;
_exptl_crystal_colour yellow-orange
_exptl_crystal_density_diffrn 1.515
_exptl_crystal_description fragment
_exptl_crystal_F_000 1496
_exptl_crystal_size_max 0.285
_exptl_crystal_size_mid 0.143
_exptl_crystal_size_min 0.089
_refine_diff_density_max 2.300
_refine_diff_density_min -1.047
_refine_diff_density_rms 0.184
_refine_ls_extinction_method none
_refine_ls_goodness_of_fit_ref 1.070
_refine_ls_hydrogen_treatment constr
_refine_ls_matrix_type full
_refine_ls_number_parameters 365
_refine_ls_number_reflns 5173
_refine_ls_number_restraints 0
_refine_ls_restrained_S_all 1.070
_refine_ls_R_factor_all 0.0503
_refine_ls_R_factor_gt 0.0441
_refine_ls_shift/su_max 0.000
_refine_ls_shift/su_mean 0.000
_refine_ls_structure_factor_coef Fsqd
_refine_ls_weighting_details 'w=1/[\s^2^(Fo^2^)+(0.0834P)^2^+0.1721P] where P=(Fo^2^+2Fc^2^)/3'
_refine_ls_weighting_scheme calc
_refine_ls_wR_factor_gt 0.1214
_refine_ls_wR_factor_ref 0.1283
_reflns_Friedel_coverage 0.000
_reflns_number_gt 4496
_reflns_number_total 5173
_reflns_threshold_expression 'I > 2\s(I)'
_cod_data_source_file c7cc04832g2.cif
_cod_data_source_block 2
_cod_depositor_comments
;
 Updated bibliographic information.

 Antanas Vaitkus,
 2020-12-11
;
_cod_database_code 1546815
_shelx_space_group_comment
;
The symmetry employed for this shelxl refinement is uniquely defined
by the following loop, which should always be used as a source of
symmetry information in preference to the above space-group names.
They are only intended as comments.
;
_shelxl_version_number 2014-3

loop_
_space_group_symop_operation_xyz
'x, y, z'
'-x, y+1/2, -z+1/2'
'-x, -y, -z'
'x, -y-1/2, z-1/2'

loop_
_atom_site_label
_atom_site_type_symbol
_atom_site_fract_x
_atom_site_fract_y
_atom_site_fract_z
_atom_site_U_iso_or_equiv
_atom_site_adp_type
_atom_site_occupancy
_atom_site_site_symmetry_order
_atom_site_calc_flag
_atom_site_refinement_flags_posn
_atom_site_refinement_flags_adp
C1 C 0.1577(6) 0.0671(4) 0.4110(5) 0.0531(19) Uani 1 1 d . .
H1A H 0.2295 0.0852 0.3974 0.080 Uiso 1 1 calc R U
H1B H 0.1244 0.0210 0.3781 0.080 Uiso 1 1 calc R U
H1C H 0.1805 0.0537 0.4694 0.080 Uiso 1 1 calc R U
C2 C 0.0251(8) 0.1534(5) 0.3013(4) 0.058(2) Uani 1 1 d . .
H2A H -0.0386 0.1930 0.2899 0.086 Uiso 1 1 calc R U
H2B H -0.0055 0.1072 0.2679 0.086 Uiso 1 1 calc R U
H2C H 0.0957 0.1738 0.2879 0.086 Uiso 1 1 calc R U
C3 C -0.0479(7) 0.1022(4) 0.4161(5) 0.0528(19) Uani 1 1 d . .
H3A H -0.0236 0.0915 0.4751 0.079 Uiso 1 1 calc R U
H3B H -0.0788 0.0545 0.3856 0.079 Uiso 1 1 calc R U
H3C H -0.1116 0.1420 0.4025 0.079 Uiso 1 1 calc R U
C4 C 0.0620(6) 0.1315(3) 0.3924(4) 0.0388(15) Uani 1 1 d . .
C5 C 0.0730(6) 0.2673(4) 0.4546(4) 0.0307(13) Uani 1 1 d . .
C6 C -0.0397(6) 0.3045(4) 0.4003(4) 0.0316(13) Uani 1 1 d . .
C7 C -0.0291(6) 0.3520(4) 0.3379(4) 0.0435(16) Uani 1 1 d . .
H7 H 0.0478 0.3615 0.3307 0.052 Uiso 1 1 calc R U
C8 C -0.1361(7) 0.3864(5) 0.2846(5) 0.0542(19) Uani 1 1 d . .
H8 H -0.1312 0.4195 0.2413 0.065 Uiso 1 1 calc R U
C9 C -0.2449(7) 0.3719(5) 0.2959(5) 0.056(2) Uani 1 1 d . .
H9 H -0.3158 0.3955 0.2604 0.067 Uiso 1 1 calc R U
C10 C -0.2546(6) 0.3234(5) 0.3580(5) 0.0514(18) Uani 1 1 d . .
H10 H -0.3318 0.3129 0.3642 0.062 Uiso 1 1 calc R U
C11 C -0.1510(6) 0.2900(4) 0.4113(5) 0.0418(16) Uani 1 1 d . .
H11 H -0.1567 0.2575 0.4549 0.050 Uiso 1 1 calc R U
C12 C 0.1564(5) 0.3774(3) 0.5584(4) 0.0355(14) Uani 1 1 d . .
C13 C 0.2106(7) 0.4335(4) 0.5101(6) 0.0555(19) Uani 1 1 d . .
H13A H 0.2873 0.4123 0.5062 0.083 Uiso 1 1 calc R U
H13B H 0.2256 0.4838 0.5381 0.083 Uiso 1 1 calc R U
H13C H 0.1539 0.4403 0.4548 0.083 Uiso 1 1 calc R U
C14 C 0.2395(7) 0.3713(4) 0.6468(5) 0.054(2) Uani 1 1 d . .
H14A H 0.2072 0.3323 0.6763 0.081 Uiso 1 1 calc R U
H14B H 0.2436 0.4218 0.6740 0.081 Uiso 1 1 calc R U
H14C H 0.3210 0.3559 0.6468 0.081 Uiso 1 1 calc R U
C15 C 0.0316(6) 0.4056(4) 0.5607(5) 0.0443(16) Uani 1 1 d . .
H15A H -0.0190 0.4183 0.5049 0.067 Uiso 1 1 calc R U
H15B H 0.0417 0.4519 0.5954 0.067 Uiso 1 1 calc R U
H15C H -0.0076 0.3644 0.5831 0.067 Uiso 1 1 calc R U
C16 C 0.2432(5) 0.1431(3) 0.6153(3) 0.0307(12) Uani 1 1 d . .
C17 C 0.1538(5) 0.1291(3) 0.6530(4) 0.0331(13) Uani 1 1 d . .
C18 C 0.1710(6) 0.0703(3) 0.7104(4) 0.0363(14) Uani 1 1 d . .
H18 H 0.1093 0.0604 0.7351 0.044 Uiso 1 1 calc R U
C19 C 0.2765(6) 0.0246(3) 0.7334(4) 0.0384(14) Uani 1 1 d . .
C20 C 0.3638(6) 0.0392(3) 0.6947(4) 0.0372(14) Uani 1 1 d . .
H20 H 0.4361 0.0092 0.7094 0.045 Uiso 1 1 calc R U
C21 C 0.3486(6) 0.0962(3) 0.6353(4) 0.0330(13) Uani 1 1 d . .
C22 C 0.4418(6) 0.1064(3) 0.5898(4) 0.0342(13) Uani 1 1 d . .
H22A H 0.4251 0.0670 0.5456 0.041 Uiso 1 1 calc R U
H22B H 0.5228 0.0948 0.6286 0.041 Uiso 1 1 calc R U
C23 C 0.2932(7) -0.0381(4) 0.7964(5) 0.0529(18) Uani 1 1 d . .
H23A H 0.2350 -0.0801 0.7745 0.079 Uiso 1 1 calc R U
H23B H 0.2794 -0.0168 0.8459 0.079 Uiso 1 1 calc R U
H23C H 0.3759 -0.0586 0.8100 0.079 Uiso 1 1 calc R U
C24 C 0.0400(6) 0.1779(4) 0.6339(4) 0.0402(15) Uani 1 1 d . .
H24A H -0.0051 0.1647 0.6721 0.060 Uiso 1 1 calc R U
H24B H -0.0107 0.1677 0.5775 0.060 Uiso 1 1 calc R U
H24C H 0.0621 0.2331 0.6397 0.060 Uiso 1 1 calc R U
C25 C 0.5316(6) 0.3104(4) 0.4773(4) 0.0340(13) Uani 1 1 d . .
C26 C 0.4471(6) 0.2647(4) 0.4166(4) 0.0318(13) Uani 1 1 d . .
C27 C 0.4879(6) 0.1867(4) 0.4244(4) 0.0327(13) Uani 1 1 d . .
C28 C 0.6054(6) 0.1843(4) 0.4881(4) 0.0349(14) Uani 1 1 d . .
C29 C 0.6308(6) 0.2593(4) 0.5203(4) 0.0357(14) Uani 1 1 d . .
C30 C 0.5327(6) 0.3972(4) 0.4877(5) 0.0437(16) Uani 1 1 d . .
H30A H 0.5977 0.4197 0.4692 0.066 Uiso 1 1 calc R U
H30B H 0.5468 0.4099 0.5457 0.066 Uiso 1 1 calc R U
H30C H 0.4545 0.4187 0.4549 0.066 Uiso 1 1 calc R U
C31 C 0.3400(6) 0.2956(4) 0.3500(4) 0.0399(16) Uani 1 1 d . .
H31A H 0.3650 0.3091 0.3019 0.060 Uiso 1 1 calc R U
H31B H 0.3087 0.3420 0.3699 0.060 Uiso 1 1 calc R U
H31C H 0.2764 0.2559 0.3349 0.060 Uiso 1 1 calc R U
C32 C 0.4419(7) 0.1230(4) 0.3627(4) 0.0443(16) Uani 1 1 d . .
H32A H 0.3541 0.1287 0.3377 0.066 Uiso 1 1 calc R U
H32B H 0.4595 0.0725 0.3902 0.066 Uiso 1 1 calc R U
H32C H 0.4820 0.1264 0.3200 0.066 Uiso 1 1 calc R U
C33 C 0.6825(6) 0.1129(4) 0.5126(5) 0.0462(16) Uani 1 1 d . .
H33A H 0.7314 0.1057 0.4754 0.069 Uiso 1 1 calc R U
H33B H 0.6301 0.0674 0.5094 0.069 Uiso 1 1 calc R U
H33C H 0.7361 0.1188 0.5690 0.069 Uiso 1 1 calc R U
C34 C 0.7373(6) 0.2847(4) 0.5911(5) 0.0428(18) Uani 1 1 d . .
H34A H 0.7090 0.2995 0.6375 0.064 Uiso 1 1 calc R U
H34B H 0.7767 0.3294 0.5744 0.064 Uiso 1 1 calc R U
H34C H 0.7954 0.2418 0.6074 0.064 Uiso 1 1 calc R U
Cl1 Cl 0.50799(14) 0.26344(9) 0.67625(9) 0.0369(3) Uani 1 1 d . .
Ir1 Ir 0.45067(2) 0.21720(2) 0.53631(2) 0.02772(14) Uani 1 1 d . .
N1 N 0.1190(5) 0.1985(3) 0.4448(3) 0.0321(11) Uani 1 1 d . .
N2 N 0.1503(5) 0.2986(3) 0.5225(3) 0.0308(11) Uani 1 1 d . .
Si1 Si 0.25485(15) 0.21444(8) 0.53487(10) 0.0269(4) Uani 1 1 d . .

loop_
_atom_site_aniso_label
_atom_site_aniso_U_11
_atom_site_aniso_U_22
_atom_site_aniso_U_33
_atom_site_aniso_U_23
_atom_site_aniso_U_13
_atom_site_aniso_U_12
C1 0.040(4) 0.043(4) 0.070(5) -0.021(3) 0.008(4) 0.003(3)
C2 0.072(5) 0.057(4) 0.038(4) -0.012(3) 0.007(4) -0.013(4)
C3 0.048(4) 0.046(4) 0.068(5) -0.015(3) 0.022(4) -0.012(3)
C4 0.040(4) 0.033(3) 0.040(3) -0.007(3) 0.008(3) -0.006(3)
C5 0.025(3) 0.033(3) 0.033(3) 0.002(2) 0.008(3) -0.003(2)
C6 0.025(3) 0.036(3) 0.031(3) 0.000(3) 0.005(3) 0.006(3)
C7 0.031(3) 0.056(4) 0.040(4) 0.009(3) 0.007(3) 0.007(3)
C8 0.049(4) 0.068(5) 0.043(4) 0.018(3) 0.009(3) 0.023(4)
C9 0.042(4) 0.072(5) 0.045(4) 0.008(4) 0.000(3) 0.027(4)
C10 0.028(3) 0.066(5) 0.056(4) 0.007(4) 0.006(3) 0.008(3)
C11 0.033(4) 0.051(4) 0.043(4) 0.005(3) 0.013(3) 0.002(3)
C12 0.030(3) 0.029(3) 0.046(4) -0.001(3) 0.010(3) 0.005(2)
C13 0.054(4) 0.035(3) 0.087(6) -0.002(4) 0.036(4) -0.004(3)
C14 0.051(4) 0.050(4) 0.049(4) -0.019(3) -0.003(3) 0.016(3)
C15 0.039(4) 0.034(3) 0.059(4) -0.005(3) 0.015(3) 0.006(3)
C16 0.030(3) 0.030(3) 0.031(3) 0.000(2) 0.006(2) -0.001(2)
C17 0.033(3) 0.031(3) 0.034(3) -0.002(2) 0.008(3) -0.003(2)
C18 0.040(3) 0.032(3) 0.037(3) -0.005(2) 0.011(3) -0.008(3)
C19 0.047(4) 0.028(3) 0.038(3) 0.000(2) 0.010(3) -0.003(3)
C20 0.043(4) 0.029(3) 0.040(3) 0.001(2) 0.014(3) 0.005(3)
C21 0.035(3) 0.028(3) 0.035(3) -0.006(2) 0.009(3) -0.003(2)
C22 0.034(3) 0.030(3) 0.036(3) 0.002(2) 0.007(3) 0.003(2)
C23 0.060(5) 0.049(4) 0.047(4) 0.017(3) 0.013(4) 0.000(3)
C24 0.032(3) 0.041(3) 0.047(4) 0.007(3) 0.011(3) 0.001(3)
C25 0.034(3) 0.032(3) 0.037(3) 0.002(3) 0.012(3) -0.002(3)
C26 0.035(3) 0.043(3) 0.022(3) 0.006(3) 0.016(3) 0.000(3)
C27 0.039(3) 0.037(3) 0.026(3) -0.003(2) 0.016(3) -0.007(3)
C28 0.033(3) 0.034(3) 0.042(3) 0.000(3) 0.017(3) 0.007(3)
C29 0.022(3) 0.037(3) 0.053(4) -0.002(3) 0.018(3) -0.005(3)
C30 0.034(3) 0.033(3) 0.064(4) -0.003(3) 0.015(3) -0.003(3)
C31 0.036(4) 0.048(3) 0.031(3) 0.007(3) 0.003(3) 0.001(3)
C32 0.050(4) 0.041(3) 0.043(4) -0.011(3) 0.015(3) 0.001(3)
C33 0.043(4) 0.042(3) 0.057(4) 0.003(3) 0.020(3) 0.017(3)
C34 0.022(4) 0.057(4) 0.047(4) -0.007(3) 0.006(3) 0.002(3)
Cl1 0.0326(8) 0.0423(7) 0.0349(8) -0.0080(6) 0.0091(6) -0.0011(6)
Ir1 0.0237(2) 0.02548(19) 0.0329(2) -0.00032(8) 0.00705(13) 0.00151(8)
N1 0.031(3) 0.029(2) 0.033(3) -0.005(2) 0.004(2) -0.002(2)
N2 0.025(3) 0.030(2) 0.035(3) 0.001(2) 0.006(2) 0.001(2)
Si1 0.0227(8) 0.0250(8) 0.0313(9) 0.0006(5) 0.0056(7) 0.0012(5)

loop_
_atom_type_symbol
_atom_type_description
_atom_type_scat_dispersion_real
_atom_type_scat_dispersion_imag
_atom_type_scat_source
C C 0.0181 0.0091 'International Tables Vol C Tables 4.2.6.8 and 6.1.1.4'
H H 0.0000 0.0000 'International Tables Vol C Tables 4.2.6.8 and 6.1.1.4'
Cl Cl 0.3639 0.7018 'International Tables Vol C Tables 4.2.6.8 and 6.1.1.4'
Ir Ir -4.7710 6.5667 'International Tables Vol C Tables 4.2.6.8 and 6.1.1.4'
N N 0.0311 0.0180 'International Tables Vol C Tables 4.2.6.8 and 6.1.1.4'
Si Si 0.2541 0.3302 'International Tables Vol C Tables 4.2.6.8 and 6.1.1.4'

loop_
_geom_angle_atom_site_label_1
_geom_angle_atom_site_label_2
_geom_angle_atom_site_label_3
_geom_angle
N1 C4 C1 106.1(5)
N1 C4 C2 111.0(5)
C1 C4 C2 110.4(6)
N1 C4 C3 110.3(5)
C1 C4 C3 108.3(6)
C2 C4 C3 110.7(6)
N1 C5 N2 106.2(5)
N1 C5 C6 127.6(5)
N2 C5 C6 126.2(6)
N1 C5 Si1 53.1(3)
N2 C5 Si1 53.2(3)
C6 C5 Si1 176.4(5)
C7 C6 C11 121.3(6)
C7 C6 C5 117.9(6)
C11 C6 C5 120.8(6)
C6 C7 C8 118.5(7)
C9 C8 C7 119.8(7)
C8 C9 C10 121.2(6)
C9 C10 C11 119.9(7)
C6 C11 C10 119.3(7)
N2 C12 C13 109.2(5)
N2 C12 C14 106.5(5)
C13 C12 C14 110.0(6)
N2 C12 C15 111.9(5)
C13 C12 C15 111.1(5)
C14 C12 C15 108.0(6)
C17 C16 C21 119.7(5)
C17 C16 Si1 132.8(4)
C21 C16 Si1 107.5(4)
C18 C17 C16 119.2(6)
C18 C17 C24 119.2(6)
C16 C17 C24 121.6(5)
C17 C18 C19 122.4(6)
C20 C19 C18 117.4(6)
C20 C19 C23 121.4(6)
C18 C19 C23 121.2(7)
C21 C20 C19 122.0(6)
C20 C21 C16 119.3(6)
C20 C21 C22 120.4(5)
C16 C21 C22 120.3(5)
C21 C22 Ir1 117.3(4)
C26 C25 C29 107.1(6)
C26 C25 C30 127.8(6)
C29 C25 C30 124.3(6)
C26 C25 Ir1 69.2(3)
C29 C25 Ir1 73.4(4)
C30 C25 Ir1 130.2(5)
C27 C26 C25 108.6(6)
C27 C26 C31 125.6(6)
C25 C26 C31 125.5(6)
C27 C26 Ir1 69.4(3)
C25 C26 Ir1 73.3(4)
C31 C26 Ir1 128.0(5)
C26 C27 C28 107.8(5)
C26 C27 C32 126.1(6)
C28 C27 C32 123.6(6)
C26 C27 Ir1 72.6(3)
C28 C27 Ir1 74.8(4)
C32 C27 Ir1 132.7(5)
C29 C28 C27 107.6(5)
C29 C28 C33 127.6(6)
C27 C28 C33 124.7(6)
C29 C28 Ir1 73.8(4)
C27 C28 Ir1 66.7(4)
C33 C28 Ir1 124.9(5)
C28 C29 C25 108.7(6)
C28 C29 C34 127.3(6)
C25 C29 C34 123.9(6)
C28 C29 Ir1 70.5(3)
C25 C29 Ir1 69.3(3)
C34 C29 Ir1 123.0(5)
C22 Ir1 C27 102.3(2)
C22 Ir1 C26 138.1(2)
C27 Ir1 C26 38.0(3)
C22 Ir1 C25 156.0(2)
C27 Ir1 C25 63.3(2)
C26 Ir1 C25 37.4(2)
C22 Ir1 Si1 78.80(17)
C27 Ir1 Si1 117.26(18)
C26 Ir1 Si1 105.36(18)
C25 Ir1 Si1 124.38(16)
C22 Ir1 C28 94.6(2)
C27 Ir1 C28 38.6(3)
C26 Ir1 C28 62.9(2)
C25 Ir1 C28 61.9(2)
Si1 Ir1 C28 153.47(18)
C22 Ir1 C29 119.8(2)
C27 Ir1 C29 62.3(2)
C26 Ir1 C29 62.0(3)
C25 Ir1 C29 37.3(2)
Si1 Ir1 C29 161.35(18)
C28 Ir1 C29 35.7(3)
C22 Ir1 Cl1 84.47(17)
C27 Ir1 Cl1 153.26(17)
C26 Ir1 Cl1 136.36(18)
C25 Ir1 Cl1 100.60(16)
Si1 Ir1 Cl1 89.35(6)
C28 Ir1 Cl1 115.81(17)
C29 Ir1 Cl1 91.70(18)
C5 N1 C4 130.2(5)
C5 N1 Si1 92.0(4)
C4 N1 Si1 136.3(4)
C5 N2 C12 131.3(5)
C5 N2 Si1 91.5(4)
C12 N2 Si1 136.0(4)
N1 Si1 N2 70.3(2)
N1 Si1 C16 106.2(2)
N2 Si1 C16 113.7(3)
N1 Si1 Ir1 127.25(19)
N2 Si1 Ir1 126.98(18)
C16 Si1 Ir1 107.59(19)
N1 Si1 C5 34.9(2)
N2 Si1 C5 35.4(2)
C16 Si1 C5 115.7(2)
Ir1 Si1 C5 136.40(18)

loop_
_geom_bond_atom_site_label_1
_geom_bond_atom_site_label_2
_geom_bond_distance
C1 C4 1.531(10)
C2 C4 1.532(10)
C3 C4 1.533(10)
C4 N1 1.485(8)
C5 N1 1.330(9)
C5 N2 1.344(8)
C5 C6 1.495(8)
C5 Si1 2.320(6)
C6 C7 1.380(10)
C6 C11 1.380(10)
C7 C8 1.423(9)
C8 C9 1.354(12)
C9 C10 1.383(12)
C10 C11 1.390(10)
C12 N2 1.482(8)
C12 C13 1.525(10)
C12 C14 1.527(9)
C12 C15 1.536(9)
C16 C17 1.397(9)
C16 C21 1.416(9)
C16 Si1 1.879(6)
C17 C18 1.381(9)
C17 C24 1.511(9)
C18 C19 1.404(9)
C19 C20 1.391(10)
C19 C23 1.495(9)
C20 C21 1.384(9)
C21 C22 1.521(9)
C22 Ir1 2.130(6)
C25 C26 1.426(9)
C25 C29 1.455(9)
C25 C30 1.504(9)
C25 Ir1 2.247(6)
C26 C27 1.415(10)
C26 C31 1.502(9)
C26 Ir1 2.194(6)
C27 C28 1.461(10)
C27 C32 1.502(9)
C27 Ir1 2.152(6)
C28 C29 1.399(10)
C28 C33 1.501(9)
C28 Ir1 2.261(6)
C29 C34 1.505(10)
C29 Ir1 2.302(6)
Cl1 Ir1 2.4157(15)
Ir1 Si1 2.2600(17)
N1 Si1 1.855(5)
N2 Si1 1.857(5)
